data_8100374
loop_
_publ_author_name
'Zhu, Hai-Liang'
'Zhang, Xian-Ming'
'Wang, Xian-Jiang'
'Wang, Da-Qi'

_publ_section_title
;
Crystal structure of 1,2-diaminopropanesilver(I) 3,5-dinitrobenzoate 
--- ammonia (1:1), Ag(C~3~H~10~N~2~)(C~7~H~3~N~2~O~6~) &#x00B7; NH~3~
;
_journal_issue 3
_journal_name_full 'Zeitschrift f\"ur Kristallographie - New Crystal Structures'
_journal_page_first 309
_journal_page_last 310
_journal_volume 218
_journal_year 2003
_chemical_formula_structural 'C10 H16 Ag N5 O6'
_chemical_formula_sum 'C10 H16 Ag N5 O6'
_chemical_formula_weight 410.15
_space_group_IT_number 2
_symmetry_cell_setting triclinic
_symmetry_space_group_name_Hall '-P 1'
_symmetry_space_group_name_H-M 'P -1'
_cell_angle_alpha 84.244(12)
_cell_angle_beta 79.049(15)
_cell_angle_gamma 72.731(8)
_cell_formula_units_Z 2
_cell_length_a 5.640(5)
_cell_length_b 9.499(8)
_cell_length_c 14.844(16)
_cell_measurement_temperature 298(2)
_cell_volume 744.8(12)
_diffrn_ambient_temperature 298(2)
_exptl_crystal_density_diffrn 1.829
_cod_depositor_comments
;
The following automatic conversions were performed:
'_symmetry_cell_setting' value 'Triclinic' changed to 'triclinic'
according to '/home/saulius/struct/CIF-dictionaries/cif_core.dic'
dictionary named 'cif_core.dic' version 2.4.1 from 2010-06-29.

Automatic conversion script
Id: cif_fix_enum 1527 2010-12-29 10:47:43Z saulius 
;
_cod_database_code 8100374

loop_
_symmetry_equiv_pos_as_xyz
'x, y, z'
'-x, -y, -z'

loop_
_atom_site_label
_atom_site_type_symbol
_atom_site_fract_x
_atom_site_fract_y
_atom_site_fract_z
_atom_site_U_iso_or_equiv
_atom_site_adp_type
_atom_site_occupancy
_atom_site_symmetry_multiplicity
_atom_site_Wyckoff_symbol
_atom_site_calc_flag
_atom_site_refinement_flags
_atom_site_disorder_assembly
_atom_site_disorder_group
Ag1 Ag 0.33444(7) 0.37125(4) 0.36665(3) 0.0769(2) Uani 1 2 i d . . .
N1 N 0.4316(12) 0.6838(5) -0.0454(3) 0.0744(13) Uani 1 2 i d . . .
N2 N -0.3293(8) 0.9602(4) 0.1560(3) 0.0616(10) Uani 1 2 i d . . .
N3 N 0.6594(7) 0.3469(4) 0.4289(3) 0.0531(9) Uani 1 2 i d . . .
N4 N 0.0855(8) 0.3495(5) 0.2788(3) 0.0676(12) Uani 1 2 i d . . .
N5 N 0.8494(8) 0.6451(5) 0.4335(3) 0.0627(10) Uani 1 2 i d D . .
O1 O 0.3069(5) 0.7054(4) 0.3659(2) 0.0657(8) Uani 1 2 i d . . .
O2 O 0.6705(6) 0.6317(4) 0.2700(2) 0.0666(8) Uani 1 2 i d . . .
O3 O 0.6561(10) 0.6213(5) -0.0557(3) 0.0986(14) Uani 1 2 i d . . .
O4 O 0.3126(11) 0.7077(5) -0.1063(3) 0.1061(15) Uani 1 2 i d . . .
O5 O -0.4326(7) 0.9950(4) 0.0895(3) 0.0832(11) Uani 1 2 i d . . .
O6 O -0.4260(7) 1.0005(4) 0.2321(3) 0.0784(10) Uani 1 2 i d . . .
C1 C 0.4361(7) 0.6863(4) 0.2879(3) 0.0511(10) Uani 1 2 i d . . .
C2 C 0.3004(7) 0.7334(4) 0.2071(2) 0.0418(8) Uani 1 2 i d . . .
C3 C 0.4227(9) 0.6891(4) 0.1185(3) 0.0503(10) Uani 1 2 i d . . .
C4 C 0.2967(10) 0.7313(4) 0.0465(3) 0.0580(12) Uani 1 2 i d . . .
C5 C 0.0501(9) 0.8187(5) 0.0558(3) 0.0540(10) Uani 1 2 i d . . .
C6 C -0.0660(8) 0.8640(4) 0.1435(3) 0.0476(9) Uani 1 2 i d . . .
C7 C 0.0528(7) 0.8216(4) 0.2180(3) 0.0427(9) Uani 1 2 i d . . .
C8 C 0.8664(8) 0.2135(5) 0.4032(3) 0.0519(10) Uani 1 2 i d . . .
C9 C -0.0248(9) 0.2241(6) 0.3041(3) 0.0649(13) Uani 1 2 i d . . .
C10 C 0.7728(12) 0.0790(6) 0.4290(5) 0.0686(13) Uani 1 2 i d . . .
H1 H 0.585(9) 0.626(5) 0.111(3) 0.059(12) Uiso 1 2 i d . . .
H2 H -0.046(8) 0.837(4) 0.011(3) 0.045(11) Uiso 1 2 i d . . .
H3 H -0.034(7) 0.851(4) 0.278(3) 0.032(9) Uiso 1 2 i d . . .
H4 H 0.708(8) 0.428(5) 0.422(3) 0.045(11) Uiso 1 2 i d . . .
H5 H 0.620(8) 0.343(4) 0.488(3) 0.047(11) Uiso 1 2 i d . . .
H6 H 0.147(17) 0.330(8) 0.229(6) 0.14(3) Uiso 1 2 i d . . .
H7 H -0.070(11) 0.425(6) 0.266(3) 0.074(14) Uiso 1 2 i d . . .
H8 H 0.998(7) 0.218(3) 0.427(2) 0.026(8) Uiso 1 2 i d . . .
H9 H -0.155(8) 0.224(4) 0.275(3) 0.044(11) Uiso 1 2 i d . . .
H10 H 0.119(9) 0.139(5) 0.291(3) 0.055(12) Uiso 1 2 i d . . .
H11 H 0.926(13) -0.006(7) 0.408(4) 0.11(2) Uiso 1 2 i d . . .
H12 H 0.705(8) 0.092(4) 0.491(3) 0.049(12) Uiso 1 2 i d . . .
H13 H 0.644(12) 0.078(6) 0.400(4) 0.092(19) Uiso 1 2 i d . . .
H14 H 1.019(2) 0.627(5) 0.412(3) 0.100(19) Uiso 1 2 i d D . .
H15 H 0.780(8) 0.661(5) 0.381(2) 0.096(19) Uiso 1 2 i d D . .
H16 H 0.809(9) 0.738(3) 0.455(3) 0.11(2) Uiso 1 2 i d D . .

loop_
_atom_site_aniso_label
_atom_site_aniso_U_11
_atom_site_aniso_U_22
_atom_site_aniso_U_33
_atom_site_aniso_U_23
_atom_site_aniso_U_13
_atom_site_aniso_U_12
Ag1 0.0464(2) 0.0713(3) 0.1052(4) 0.0160(2) -0.01714(19) -0.00907(16)
N1 0.118(4) 0.067(3) 0.040(2) -0.0017(19) -0.008(3) -0.032(3)
N2 0.063(2) 0.056(2) 0.068(3) 0.0133(19) -0.023(2) -0.0165(18)
N3 0.062(2) 0.055(2) 0.036(2) -0.0071(15) 0.0081(16) -0.0161(18)
N4 0.049(2) 0.094(3) 0.042(2) -0.002(2) 0.0012(18) 0.002(2)
N5 0.058(2) 0.099(3) 0.036(2) 0.0100(19) -0.0102(17) -0.033(2)
O1 0.0461(16) 0.111(2) 0.0398(17) 0.0019(16) -0.0123(14) -0.0199(16)
O2 0.0443(17) 0.079(2) 0.072(2) 0.0099(16) -0.0146(15) -0.0125(15)
O3 0.118(4) 0.096(3) 0.060(2) -0.015(2) 0.017(2) -0.013(3)
O4 0.169(5) 0.118(3) 0.037(2) -0.013(2) -0.028(3) -0.039(3)
O5 0.079(2) 0.087(2) 0.092(3) 0.024(2) -0.048(2) -0.0234(19)
O6 0.062(2) 0.098(3) 0.067(2) -0.0135(19) -0.0261(18) 0.0027(18)
C1 0.040(2) 0.053(2) 0.058(3) 0.0085(18) -0.0066(19) -0.0138(17)
C2 0.047(2) 0.0449(19) 0.036(2) -0.0010(15) -0.0076(16) -0.0177(16)
C3 0.057(3) 0.045(2) 0.047(3) -0.0032(18) -0.001(2) -0.0178(19)
C4 0.080(3) 0.047(2) 0.045(3) 0.0022(18) 0.002(2) -0.024(2)
C5 0.073(3) 0.053(2) 0.044(2) 0.0092(19) -0.025(2) -0.025(2)
C6 0.050(2) 0.046(2) 0.052(2) 0.0042(17) -0.0145(18) -0.0199(17)
C7 0.046(2) 0.051(2) 0.033(2) 0.0011(17) -0.0069(17) -0.0188(17)
C8 0.046(2) 0.053(2) 0.055(3) -0.0083(19) -0.015(2) -0.0053(18)
C9 0.043(2) 0.085(3) 0.056(3) -0.023(2) -0.005(2) 0.002(2)
C10 0.084(4) 0.056(3) 0.072(4) -0.007(2) -0.033(3) -0.015(3)

loop_
_geom_bond_atom_site_label_1
_geom_bond_atom_site_label_2
_geom_bond_distance
_geom_bond_site_symmetry_2
_geom_bond_publ_flag
Ag1 N3 2.148(4) . ?
Ag1 N4 2.153(5) . ?
N1 O4 1.190(6) . ?
N1 O3 1.215(7) . ?
N1 C4 1.472(6) . ?
N2 O6 1.203(5) . ?
N2 O5 1.209(5) . ?
N2 C6 1.483(6) . ?
N3 C8 1.471(5) . ?
N4 C9 1.486(7) . ?
O1 C1 1.244(5) . ?
O2 C1 1.255(5) . ?
C1 C2 1.505(6) . ?
C2 C7 1.387(5) . ?
C2 C3 1.406(6) . ?
C3 C4 1.357(7) . ?
C4 C5 1.381(7) . ?
C5 C6 1.389(6) . ?
C6 C7 1.366(6) . ?
C8 C9 1.487(7) 1_655 ?
C8 C10 1.512(7) . ?
C9 C8 1.487(7) 1_455 ?
